data_7709404
loop_
_publ_author_name
'Chlupat\'y, Tom\'a\<s'
'Brichov\'a, Krist\'yna'
'Samsonov, Maksim A.'
'R\%u\<zi\<ckov\'a, Zde\<nka'
'R\%u\<zi\<cka, Ale\<s'

_publ_section_title
;
 Reversible addition of tin(II) amides to nitriles.
;
_journal_issue 5
_journal_name_full 'Dalton transactions (Cambridge, England : 2003)'
_journal_page_first 1879
_journal_page_last 1887
_journal_paper_doi 10.1039/d1dt04060j
_journal_volume 51
_journal_year 2022
_chemical_formula_moiety 'C20 H40 N4 Si4 Sn'
_chemical_formula_sum 'C20 H40 N4 Si4 Sn'
_chemical_formula_weight 567.61
_space_group_IT_number 2
_space_group_name_Hall '-P 1'
_space_group_name_H-M_alt 'P -1'
_symmetry_cell_setting triclinic
_symmetry_space_group_name_Hall '-P 1'
_symmetry_space_group_name_H-M 'P -1'
_atom_sites_solution_hydrogens geom
_atom_sites_solution_primary direct
_atom_sites_solution_secondary difmap
_audit_creation_method SHELXL-97
_audit_update_record
;
2021-11-01 deposited with the CCDC.	2021-12-28 downloaded from the CCDC.
;
_cell_angle_alpha 68.279(5)
_cell_angle_beta 73.507(4)
_cell_angle_gamma 80.199(4)
_cell_formula_units_Z 2
_cell_length_a 10.1620(4)
_cell_length_b 11.2190(6)
_cell_length_c 14.3991(10)
_cell_measurement_reflns_used 29954
_cell_measurement_temperature 150(1)
_cell_measurement_theta_max 27.5
_cell_measurement_theta_min 1
_cell_volume 1458.38(15)
_computing_cell_refinement 'COLLECT and DENZO'
_computing_data_collection 'COLLECT (Hooft, 1998) and DENZO (Otwinowski & Minor, 1997)'
_computing_data_reduction 'COLLECT and DENZO'
_computing_molecular_graphics 'PLATON (Spek, 2003)'
_computing_publication_material 'SHELXL-97 (Sheldrick, 2008)'
_computing_structure_refinement 'SHELXL-97 (Sheldrick, 1997)'
_computing_structure_solution 'SIR92 (Altomare et al., 1994)'
_diffrn_ambient_temperature 150(1)
_diffrn_detector_area_resol_mean 9.091
_diffrn_measured_fraction_theta_full 0.996
_diffrn_measured_fraction_theta_max 0.996
_diffrn_measurement_device_type 'Bruker Nonius KappaCCD area detector'
_diffrn_measurement_method '\f and \w scans to fill the Ewald sphere'
_diffrn_radiation_monochromator graphite
_diffrn_radiation_source 'fine-focus sealed tube'
_diffrn_radiation_type MoK\a
_diffrn_radiation_wavelength 0.71073
_diffrn_reflns_av_R_equivalents 0.0468
_diffrn_reflns_av_sigmaI/netI 0.0319
_diffrn_reflns_limit_h_max 13
_diffrn_reflns_limit_h_min -12
_diffrn_reflns_limit_k_max 14
_diffrn_reflns_limit_k_min -14
_diffrn_reflns_limit_l_max 18
_diffrn_reflns_limit_l_min -18
_diffrn_reflns_number 29840
_diffrn_reflns_theta_full 27.49
_diffrn_reflns_theta_max 27.49
_diffrn_reflns_theta_min 1.57
_diffrn_standards_number 0
_exptl_absorpt_coefficient_mu 1.054
_exptl_absorpt_correction_T_max 0.935
_exptl_absorpt_correction_T_min 0.841
_exptl_absorpt_correction_type integration
_exptl_absorpt_process_details
;
Gaussian integration (Coppens, 1970)
;
_exptl_crystal_colour 'light yellow'
_exptl_crystal_density_diffrn 1.293
_exptl_crystal_density_method 'not measured'
_exptl_crystal_description block
_exptl_crystal_F_000 588
_exptl_crystal_size_max 0.27
_exptl_crystal_size_mid 0.15
_exptl_crystal_size_min 0.14
_refine_diff_density_max 1.510
_refine_diff_density_min -0.719
_refine_diff_density_rms 0.102
_refine_ls_extinction_method none
_refine_ls_goodness_of_fit_ref 1.233
_refine_ls_hydrogen_treatment constr
_refine_ls_matrix_type full
_refine_ls_number_parameters 262
_refine_ls_number_reflns 6672
_refine_ls_number_restraints 0
_refine_ls_restrained_S_all 1.233
_refine_ls_R_factor_all 0.0521
_refine_ls_R_factor_gt 0.0423
_refine_ls_shift/su_max 0.000
_refine_ls_shift/su_mean 0.000
_refine_ls_structure_factor_coef Fsqd
_refine_ls_weighting_details 'calc w=1/[\s^2^(Fo^2^)+(0.0058P)^2^+5.1873P] where P=(Fo^2^+2Fc^2^)/3'
_refine_ls_weighting_scheme calc
_refine_ls_wR_factor_gt 0.0949
_refine_ls_wR_factor_ref 0.0992
_reflns_number_gt 5889
_reflns_number_total 6672
_reflns_threshold_expression >2sigma(I)
_cod_data_source_file d1dt04060j3.cif
_cod_data_source_block 3
_cod_database_code 7709404

loop_
_symmetry_equiv_pos_as_xyz
'x, y, z'
'-x, -y, -z'

loop_
_atom_site_label
_atom_site_type_symbol
_atom_site_fract_x
_atom_site_fract_y
_atom_site_fract_z
_atom_site_U_iso_or_equiv
_atom_site_adp_type
_atom_site_occupancy
_atom_site_symmetry_multiplicity
_atom_site_calc_flag
_atom_site_refinement_flags
_atom_site_disorder_assembly
_atom_site_disorder_group
Sn1 Sn 0.59639(3) 0.62050(3) 0.33187(2) 0.02391(8) Uani 1 1 d . . .
Si1 Si 0.26407(12) 0.65547(11) 0.26732(10) 0.0293(3) Uani 1 1 d . . .
Si2 Si 0.70505(12) 0.28609(11) 0.34391(10) 0.0307(3) Uani 1 1 d . . .
Si3 Si 0.77066(13) 0.68101(13) 0.08172(9) 0.0338(3) Uani 1 1 d . . .
Si4 Si 0.71617(13) 0.88968(11) 0.17401(9) 0.0299(3) Uani 1 1 d . . .
C17 C 0.8254(6) 0.8124(6) -0.0444(4) 0.0578(16) Uani 1 1 d . . .
H17A H 0.7465 0.8679 -0.0616 0.069 Uiso 1 1 d R . .
H17B H 0.8681 0.7758 -0.0974 0.069 Uiso 1 1 d R . .
H17C H 0.8900 0.8610 -0.0386 0.069 Uiso 1 1 d R . .
C1 C 0.4671(4) 0.4499(3) 0.3116(3) 0.0220(7) Uani 1 1 d . . .
N4 N 0.6878(4) 0.7381(3) 0.1815(3) 0.0278(7) Uani 1 1 d . . .
N2 N 0.5997(3) 0.4284(3) 0.3150(3) 0.0251(7) Uani 1 1 d . . .
N1 N 0.4136(3) 0.5700(3) 0.3015(3) 0.0254(7) Uani 1 1 d . . .
C4 C 0.2168(4) 0.1929(4) 0.4195(3) 0.0283(9) Uani 1 1 d . . .
C3 C 0.2895(4) 0.2928(4) 0.4106(3) 0.0263(8) Uani 1 1 d . . .
H3 H 0.2735 0.3236 0.4649 0.032 Uiso 1 1 d R . .
C2 C 0.3851(4) 0.3467(4) 0.3198(3) 0.0243(8) Uani 1 1 d . . .
C8 C 0.1195(4) 0.1319(4) 0.5148(4) 0.0337(10) Uani 1 1 d . . .
C7 C 0.4073(5) 0.3026(4) 0.2386(3) 0.0342(10) Uani 1 1 d . . .
H7 H 0.4713 0.3392 0.1775 0.041 Uiso 1 1 d R . .
C19 C 0.6298(5) 0.9205(4) 0.2970(4) 0.0430(12) Uani 1 1 d . . .
H19A H 0.5334 0.9086 0.3138 0.052 Uiso 1 1 d R . .
H19B H 0.6416 1.0073 0.2886 0.052 Uiso 1 1 d R . .
H19C H 0.6696 0.8619 0.3517 0.052 Uiso 1 1 d R . .
C12 C 0.7902(5) 0.2449(5) 0.2264(4) 0.0456(12) Uani 1 1 d . . .
H12A H 0.7215 0.2370 0.1954 0.055 Uiso 1 1 d R . .
H12B H 0.8452 0.1650 0.2440 0.055 Uiso 1 1 d R . .
H12C H 0.8480 0.3119 0.1786 0.055 Uiso 1 1 d R . .
C15 C 0.6614(5) 0.5850(5) 0.0558(4) 0.0459(13) Uani 1 1 d . . .
H15A H 0.6232 0.5196 0.1192 0.055 Uiso 1 1 d R . .
H15B H 0.7164 0.5454 0.0073 0.055 Uiso 1 1 d R . .
H15C H 0.5882 0.6400 0.0282 0.055 Uiso 1 1 d R . .
C14 C 0.6089(5) 0.1492(4) 0.4432(4) 0.0437(12) Uani 1 1 d . . .
H14A H 0.5510 0.1757 0.4986 0.052 Uiso 1 1 d R . .
H14B H 0.6728 0.0797 0.4694 0.052 Uiso 1 1 d R . .
H14C H 0.5532 0.1212 0.4124 0.052 Uiso 1 1 d R . .
C10 C 0.2781(5) 0.8204(4) 0.2628(4) 0.0443(12) Uani 1 1 d . . .
H10A H 0.2850 0.8171 0.3289 0.053 Uiso 1 1 d R . .
H10B H 0.1979 0.8739 0.2460 0.053 Uiso 1 1 d R . .
H10C H 0.3586 0.8555 0.2114 0.053 Uiso 1 1 d R . .
C18 C 0.9028(5) 0.9122(5) 0.1506(4) 0.0428(12) Uani 1 1 d . . .
H18A H 0.9392 0.8515 0.2063 0.051 Uiso 1 1 d R . .
H18B H 0.9124 0.9980 0.1458 0.051 Uiso 1 1 d R . .
H18C H 0.9523 0.8990 0.0872 0.051 Uiso 1 1 d R . .
N3 N 0.0441(4) 0.0810(4) 0.5897(4) 0.0500(11) Uani 1 1 d . . .
C6 C 0.3331(5) 0.2035(5) 0.2481(4) 0.0428(12) Uani 1 1 d . . .
H6 H 0.3490 0.1739 0.1931 0.051 Uiso 1 1 d R . .
C11 C 0.1034(5) 0.5901(5) 0.3622(4) 0.0454(12) Uani 1 1 d . . .
H11A H 0.0975 0.5042 0.3652 0.055 Uiso 1 1 d R . .
H11B H 0.0252 0.6435 0.3414 0.055 Uiso 1 1 d R . .
H11C H 0.1048 0.5888 0.4289 0.055 Uiso 1 1 d R . .
C9 C 0.2640(6) 0.6579(5) 0.1377(4) 0.0487(13) Uani 1 1 d . . .
H9A H 0.3448 0.6960 0.0887 0.058 Uiso 1 1 d R . .
H9B H 0.1834 0.7076 0.1180 0.058 Uiso 1 1 d R . .
H9C H 0.2636 0.5716 0.1393 0.058 Uiso 1 1 d R . .
C5 C 0.2378(5) 0.1487(4) 0.3376(4) 0.0368(10) Uani 1 1 d . . .
H5 H 0.1871 0.0839 0.3427 0.044 Uiso 1 1 d R . .
C13 C 0.8359(6) 0.3204(6) 0.3962(6) 0.0674(18) Uani 1 1 d . . .
H13A H 0.8719 0.4017 0.3521 0.081 Uiso 1 1 d R . .
H13B H 0.9094 0.2538 0.3994 0.081 Uiso 1 1 d R . .
H13C H 0.7943 0.3236 0.4641 0.081 Uiso 1 1 d R . .
C16 C 0.9290(5) 0.5811(6) 0.1116(5) 0.0542(14) Uani 1 1 d . . .
H16A H 0.9822 0.6282 0.1298 0.065 Uiso 1 1 d R . .
H16B H 0.9825 0.5603 0.0522 0.065 Uiso 1 1 d R . .
H16C H 0.9041 0.5033 0.1681 0.065 Uiso 1 1 d R . .
C20 C 0.6421(6) 1.0223(5) 0.0746(4) 0.0539(14) Uani 1 1 d . . .
H20A H 0.6940 1.0244 0.0071 0.065 Uiso 1 1 d R . .
H20B H 0.6455 1.1029 0.0826 0.065 Uiso 1 1 d R . .
H20C H 0.5481 1.0079 0.0834 0.065 Uiso 1 1 d R . .

loop_
_atom_site_aniso_label
_atom_site_aniso_U_11
_atom_site_aniso_U_22
_atom_site_aniso_U_33
_atom_site_aniso_U_23
_atom_site_aniso_U_13
_atom_site_aniso_U_12
Sn1 0.02856(15) 0.02206(13) 0.02231(13) -0.00822(10) -0.00277(10) -0.00923(10)
Si1 0.0223(6) 0.0220(5) 0.0387(6) -0.0055(5) -0.0050(5) -0.0040(4)
Si2 0.0271(6) 0.0247(6) 0.0399(7) -0.0104(5) -0.0103(5) 0.0016(4)
Si3 0.0330(6) 0.0444(7) 0.0281(6) -0.0184(5) 0.0041(5) -0.0187(5)
Si4 0.0339(6) 0.0243(5) 0.0291(6) -0.0067(5) -0.0018(5) -0.0115(5)
C17 0.075(4) 0.072(4) 0.028(2) -0.019(3) 0.009(2) -0.044(3)
C1 0.028(2) 0.0190(17) 0.0217(18) -0.0082(14) -0.0082(15) -0.0006(14)
N4 0.0314(19) 0.0290(18) 0.0238(16) -0.0102(14) 0.0010(14) -0.0145(14)
N2 0.0237(17) 0.0229(16) 0.0315(18) -0.0111(14) -0.0074(14) -0.0032(13)
N1 0.0226(17) 0.0216(16) 0.0294(17) -0.0060(13) -0.0043(13) -0.0047(13)
C4 0.023(2) 0.0199(18) 0.039(2) -0.0041(17) -0.0096(17) -0.0029(15)
C3 0.025(2) 0.0236(19) 0.032(2) -0.0077(16) -0.0109(16) -0.0018(15)
C2 0.025(2) 0.0189(18) 0.032(2) -0.0078(15) -0.0098(16) -0.0034(15)
C8 0.027(2) 0.0212(19) 0.049(3) -0.0054(19) -0.011(2) -0.0040(16)
C7 0.040(2) 0.032(2) 0.032(2) -0.0097(18) -0.0058(19) -0.0144(19)
C19 0.054(3) 0.029(2) 0.044(3) -0.018(2) 0.007(2) -0.015(2)
C12 0.041(3) 0.033(2) 0.056(3) -0.018(2) 0.002(2) -0.002(2)
C15 0.049(3) 0.065(3) 0.034(2) -0.027(2) 0.003(2) -0.028(3)
C14 0.050(3) 0.026(2) 0.041(3) -0.003(2) -0.007(2) 0.007(2)
C10 0.035(3) 0.027(2) 0.068(3) -0.013(2) -0.009(2) -0.0033(19)
C18 0.041(3) 0.040(3) 0.049(3) -0.015(2) -0.003(2) -0.021(2)
N3 0.037(2) 0.042(2) 0.059(3) -0.006(2) -0.003(2) -0.0137(19)
C6 0.052(3) 0.044(3) 0.044(3) -0.022(2) -0.013(2) -0.015(2)
C11 0.027(2) 0.039(3) 0.060(3) -0.009(2) -0.001(2) -0.009(2)
C9 0.045(3) 0.051(3) 0.048(3) -0.009(2) -0.021(2) 0.003(2)
C5 0.033(2) 0.028(2) 0.055(3) -0.015(2) -0.014(2) -0.0108(18)
C13 0.054(4) 0.060(4) 0.102(5) -0.023(4) -0.051(4) 0.005(3)
C16 0.037(3) 0.065(4) 0.070(4) -0.042(3) 0.001(3) -0.008(3)
C20 0.067(4) 0.039(3) 0.046(3) -0.001(2) -0.015(3) -0.005(3)

loop_
_atom_type_symbol
_atom_type_description
_atom_type_scat_dispersion_real
_atom_type_scat_dispersion_imag
_atom_type_scat_source
C C 0.0033 0.0016 'International Tables Vol C Tables 4.2.6.8 and 6.1.1.4'
H H 0.0000 0.0000 'International Tables Vol C Tables 4.2.6.8 and 6.1.1.4'
Si Si 0.0817 0.0704 'International Tables Vol C Tables 4.2.6.8 and 6.1.1.4'
N N 0.0061 0.0033 'International Tables Vol C Tables 4.2.6.8 and 6.1.1.4'
Sn Sn -0.6537 1.4246 'International Tables Vol C Tables 4.2.6.8 and 6.1.1.4'

loop_
_exptl_crystal_face_index_h
_exptl_crystal_face_index_k
_exptl_crystal_face_index_l
_exptl_crystal_face_perp_dist
1 0 1 0.102
-1 0 -1 0.082
0 0 -1 0.019
0 0 1 0.066
0 1 0 0.055
0 -1 0 0.071
-1 1 0 0.060
0 1 1 0.074
0 -1 -1 0.067

loop_
_geom_angle_atom_site_label_1
_geom_angle_atom_site_label_2
_geom_angle_atom_site_label_3
_geom_angle
_geom_angle_site_symmetry_1
_geom_angle_site_symmetry_3
_geom_angle_publ_flag
N4 Sn1 N1 99.39(13) . . ?
N4 Sn1 N2 103.34(13) . . ?
N1 Sn1 N2 60.53(12) . . ?
N4 Sn1 C1 106.60(12) . . ?
N1 Sn1 C1 30.37(12) . . ?
N2 Sn1 C1 30.51(12) . . ?
N1 Si1 C10 104.0(2) . . ?
N1 Si1 C9 109.4(2) . . ?
C10 Si1 C9 110.1(3) . . ?
N1 Si1 C11 113.3(2) . . ?
C10 Si1 C11 109.8(2) . . ?
C9 Si1 C11 110.1(3) . . ?
N2 Si2 C12 111.0(2) . . ?
N2 Si2 C13 104.9(2) . . ?
C12 Si2 C13 109.9(3) . . ?
N2 Si2 C14 112.18(19) . . ?
C12 Si2 C14 109.8(2) . . ?
C13 Si2 C14 108.9(3) . . ?
N4 Si3 C16 109.2(2) . . ?
N4 Si3 C15 113.44(19) . . ?
C16 Si3 C15 109.3(3) . . ?
N4 Si3 C17 113.1(2) . . ?
C16 Si3 C17 106.9(3) . . ?
C15 Si3 C17 104.5(2) . . ?
N4 Si4 C20 113.1(2) . . ?
N4 Si4 C19 111.36(18) . . ?
C20 Si4 C19 104.2(3) . . ?
N4 Si4 C18 112.9(2) . . ?
C20 Si4 C18 109.0(3) . . ?
C19 Si4 C18 105.6(2) . . ?
Si3 C17 H17A 109.5 . . ?
Si3 C17 H17B 109.8 . . ?
H17A C17 H17B 109.5 . . ?
Si3 C17 H17C 109.1 . . ?
H17A C17 H17C 109.5 . . ?
H17B C17 H17C 109.5 . . ?
N1 C1 N2 115.1(3) . . ?
N1 C1 C2 122.6(3) . . ?
N2 C1 C2 122.3(3) . . ?
N1 C1 Sn1 57.6(2) . . ?
N2 C1 Sn1 58.50(19) . . ?
C2 C1 Sn1 170.1(3) . . ?
Si3 N4 Si4 120.08(19) . . ?
Si3 N4 Sn1 124.16(18) . . ?
Si4 N4 Sn1 113.49(17) . . ?
C1 N2 Si2 131.4(3) . . ?
C1 N2 Sn1 91.0(2) . . ?
Si2 N2 Sn1 133.73(18) . . ?
C1 N1 Si1 133.1(3) . . ?
C1 N1 Sn1 92.1(2) . . ?
Si1 N1 Sn1 134.63(18) . . ?
C5 C4 C3 120.7(4) . . ?
C5 C4 C8 118.7(4) . . ?
C3 C4 C8 120.6(4) . . ?
C2 C3 C4 119.3(4) . . ?
C2 C3 H3 120.2 . . ?
C4 C3 H3 120.5 . . ?
C7 C2 C3 120.3(4) . . ?
C7 C2 C1 120.3(4) . . ?
C3 C2 C1 119.4(3) . . ?
N3 C8 C4 178.4(5) . . ?
C2 C7 C6 119.9(4) . . ?
C2 C7 H7 120.2 . . ?
C6 C7 H7 119.9 . . ?
Si4 C19 H19A 109.4 . . ?
Si4 C19 H19B 109.2 . . ?
H19A C19 H19B 109.5 . . ?
Si4 C19 H19C 109.9 . . ?
H19A C19 H19C 109.5 . . ?
H19B C19 H19C 109.5 . . ?
Si2 C12 H12A 109.4 . . ?
Si2 C12 H12B 109.9 . . ?
H12A C12 H12B 109.5 . . ?
Si2 C12 H12C 109.2 . . ?
H12A C12 H12C 109.5 . . ?
H12B C12 H12C 109.5 . . ?
Si3 C15 H15A 109.0 . . ?
Si3 C15 H15B 109.6 . . ?
H15A C15 H15B 109.5 . . ?
Si3 C15 H15C 109.8 . . ?
H15A C15 H15C 109.5 . . ?
H15B C15 H15C 109.5 . . ?
Si2 C14 H14A 109.9 . . ?
Si2 C14 H14B 109.5 . . ?
H14A C14 H14B 109.5 . . ?
Si2 C14 H14C 109.0 . . ?
H14A C14 H14C 109.5 . . ?
H14B C14 H14C 109.5 . . ?
Si1 C10 H10A 109.3 . . ?
Si1 C10 H10B 109.4 . . ?
H10A C10 H10B 109.5 . . ?
Si1 C10 H10C 109.6 . . ?
H10A C10 H10C 109.5 . . ?
H10B C10 H10C 109.5 . . ?
Si4 C18 H18A 109.9 . . ?
Si4 C18 H18B 109.3 . . ?
H18A C18 H18B 109.5 . . ?
Si4 C18 H18C 109.3 . . ?
H18A C18 H18C 109.5 . . ?
H18B C18 H18C 109.5 . . ?
C5 C6 C7 120.7(4) . . ?
C5 C6 H6 119.9 . . ?
C7 C6 H6 119.4 . . ?
Si1 C11 H11A 109.5 . . ?
Si1 C11 H11B 109.5 . . ?
H11A C11 H11B 109.5 . . ?
Si1 C11 H11C 109.4 . . ?
H11A C11 H11C 109.5 . . ?
H11B C11 H11C 109.5 . . ?
Si1 C9 H9A 109.5 . . ?
Si1 C9 H9B 109.2 . . ?
H9A C9 H9B 109.5 . . ?
Si1 C9 H9C 109.7 . . ?
H9A C9 H9C 109.5 . . ?
H9B C9 H9C 109.5 . . ?
C6 C5 C4 119.1(4) . . ?
C6 C5 H5 120.2 . . ?
C4 C5 H5 120.7 . . ?
Si2 C13 H13A 109.4 . . ?
Si2 C13 H13B 109.5 . . ?
H13A C13 H13B 109.5 . . ?
Si2 C13 H13C 109.6 . . ?
H13A C13 H13C 109.5 . . ?
H13B C13 H13C 109.5 . . ?
Si3 C16 H16A 109.4 . . ?
Si3 C16 H16B 109.5 . . ?
H16A C16 H16B 109.5 . . ?
Si3 C16 H16C 109.5 . . ?
H16A C16 H16C 109.5 . . ?
H16B C16 H16C 109.5 . . ?
Si4 C20 H20A 109.8 . . ?
Si4 C20 H20B 109.3 . . ?
H20A C20 H20B 109.5 . . ?
Si4 C20 H20C 109.3 . . ?
H20A C20 H20C 109.5 . . ?
H20B C20 H20C 109.5 . . ?

loop_
_geom_bond_atom_site_label_1
_geom_bond_atom_site_label_2
_geom_bond_distance
_geom_bond_site_symmetry_2
_geom_bond_publ_flag
Sn1 N4 2.110(3) . ?
Sn1 N1 2.228(3) . ?
Sn1 N2 2.250(3) . ?
Sn1 C1 2.638(4) . ?
Si1 N1 1.747(4) . ?
Si1 C10 1.856(5) . ?
Si1 C9 1.857(5) . ?
Si1 C11 1.862(5) . ?
Si2 N2 1.746(3) . ?
Si2 C12 1.854(5) . ?
Si2 C13 1.855(6) . ?
Si2 C14 1.857(5) . ?
Si3 N4 1.730(3) . ?
Si3 C16 1.858(6) . ?
Si3 C15 1.864(5) . ?
Si3 C17 1.872(5) . ?
Si4 N4 1.732(3) . ?
Si4 C20 1.866(5) . ?
Si4 C19 1.870(5) . ?
Si4 C18 1.874(5) . ?
C17 H17A 0.9600 . ?
C17 H17B 0.9601 . ?
C17 H17C 0.9599 . ?
C1 N1 1.335(5) . ?
C1 N2 1.340(5) . ?
C1 C2 1.490(5) . ?
C4 C5 1.392(6) . ?
C4 C3 1.393(5) . ?
C4 C8 1.447(6) . ?
C3 C2 1.383(6) . ?
C3 H3 0.9300 . ?
C2 C7 1.380(6) . ?
C8 N3 1.140(6) . ?
C7 C6 1.393(6) . ?
C7 H7 0.9300 . ?
C19 H19A 0.9601 . ?
C19 H19B 0.9600 . ?
C19 H19C 0.9599 . ?
C12 H12A 0.9600 . ?
C12 H12B 0.9600 . ?
C12 H12C 0.9600 . ?
C15 H15A 0.9599 . ?
C15 H15B 0.9600 . ?
C15 H15C 0.9601 . ?
C14 H14A 0.9601 . ?
C14 H14B 0.9600 . ?
C14 H14C 0.9600 . ?
C10 H10A 0.9601 . ?
C10 H10B 0.9601 . ?
C10 H10C 0.9600 . ?
C18 H18A 0.9599 . ?
C18 H18B 0.9599 . ?
C18 H18C 0.9600 . ?
C6 C5 1.373(7) . ?
C6 H6 0.9300 . ?
C11 H11A 0.9600 . ?
C11 H11B 0.9600 . ?
C11 H11C 0.9600 . ?
C9 H9A 0.9600 . ?
C9 H9B 0.9601 . ?
C9 H9C 0.9600 . ?
C5 H5 0.9300 . ?
C13 H13A 0.9600 . ?
C13 H13B 0.9600 . ?
C13 H13C 0.9601 . ?
C16 H16A 0.9600 . ?
C16 H16B 0.9599 . ?
C16 H16C 0.9600 . ?
C20 H20A 0.9600 . ?
C20 H20B 0.9601 . ?
C20 H20C 0.9600 . ?
